data_4109674
loop_
_publ_author_name
'Xile Hu'
'Bruce S. Brunschwig'
'Jonas C. Peters'

_publ_section_title
;
 Electrocatalytic Hydrogen Evolution at Low Overpotentials by Cobalt
 Macrocyclic Glyoxime and Tetraimine Complexes
;
_journal_name_full 'Journal of the American Chemical Society'
_journal_page_first 8988
_journal_page_last 8998
_journal_paper_doi 10.1021/ja067876b
_journal_volume 129
_journal_year 2007
_chemical_formula_sum 'C34 H30 B2 Cl4 Co F4 N6 O4'
_chemical_formula_weight 884.99
_chemical_name_systematic
; 
 ? 
;
_space_group_IT_number 15
_symmetry_space_group_name_Hall '-C 2yc'
_symmetry_space_group_name_H-M 'C 1 2/c 1'
_atom_sites_solution_hydrogens geom
_atom_sites_solution_primary direct
_atom_sites_solution_secondary difmap
_audit_creation_method SHELXL-97
_cell_angle_alpha 90.00
_cell_angle_beta 91.535(2)
_cell_angle_gamma 90.00
_cell_formula_units_Z 4
_cell_length_a 9.8460(4)
_cell_length_b 25.7081(13)
_cell_length_c 15.1519(6)
_cell_measurement_temperature 100(2)
_cell_volume 3833.9(3)
_computing_structure_refinement 'SHELXL-97 (Sheldrick, 1997)'
_computing_structure_solution 'SHELXS-97 (Sheldrick, 1990)'
_diffrn_ambient_temperature 100(2)
_diffrn_measured_fraction_theta_full 0.906
_diffrn_measured_fraction_theta_max 0.906
_diffrn_radiation_monochromator graphite
_diffrn_radiation_source 'fine-focus sealed tube'
_diffrn_radiation_type MoK\a
_diffrn_radiation_wavelength 0.71073
_diffrn_reflns_av_R_equivalents 0.1185
_diffrn_reflns_av_sigmaI/netI 0.1177
_diffrn_reflns_limit_h_max 12
_diffrn_reflns_limit_h_min -10
_diffrn_reflns_limit_k_max 32
_diffrn_reflns_limit_k_min -34
_diffrn_reflns_limit_l_max 19
_diffrn_reflns_limit_l_min -19
_diffrn_reflns_number 18190
_diffrn_reflns_theta_full 28.23
_diffrn_reflns_theta_max 28.23
_diffrn_reflns_theta_min 1.58
_exptl_absorpt_coefficient_mu 0.793
_exptl_absorpt_correction_type none
_exptl_crystal_density_diffrn 1.533
_exptl_crystal_F_000 1796
_exptl_crystal_size_max 0.20
_exptl_crystal_size_mid 0.10
_exptl_crystal_size_min 0.05
_refine_diff_density_max 1.643
_refine_diff_density_min -1.356
_refine_diff_density_rms 0.111
_refine_ls_extinction_method none
_refine_ls_goodness_of_fit_ref 1.316
_refine_ls_hydrogen_treatment noref
_refine_ls_matrix_type full
_refine_ls_number_parameters 251
_refine_ls_number_reflns 4305
_refine_ls_number_restraints 0
_refine_ls_restrained_S_all 1.316
_refine_ls_R_factor_all 0.1344
_refine_ls_R_factor_gt 0.0619
_refine_ls_shift/su_max 0.029
_refine_ls_shift/su_mean 0.001
_refine_ls_structure_factor_coef Fsqd
_refine_ls_weighting_details 'calc w=1/[\s^2^(Fo^2^)+(0.0000P)^2^+0.0000P] where P=(Fo^2^+2Fc^2^)/3'
_refine_ls_weighting_scheme calc
_refine_ls_wR_factor_gt 0.0901
_refine_ls_wR_factor_ref 0.1009
_reflns_number_gt 2263
_reflns_number_total 4305
_reflns_threshold_expression >2sigma(I)
_cod_data_source_file ja067876bsi20070502_125837_1.cif
_cod_data_source_block d:\xh02\xh02
_cod_database_code 4109674

loop_
_symmetry_equiv_pos_as_xyz
'x, y, z'
'-x, y, -z+1/2'
'x+1/2, y+1/2, z'
'-x+1/2, y+1/2, -z+1/2'
'-x, -y, -z'
'x, -y, z-1/2'
'-x+1/2, -y+1/2, -z'
'x+1/2, -y+1/2, z-1/2'

loop_
_atom_site_label
_atom_site_type_symbol
_atom_site_fract_x
_atom_site_fract_y
_atom_site_fract_z
_atom_site_U_iso_or_equiv
_atom_site_adp_type
_atom_site_occupancy
_atom_site_symmetry_multiplicity
_atom_site_calc_flag
_atom_site_refinement_flags
Co1 Co 1.0000 0.06605(3) 0.2500 0.01304(19) Uani 1 2 d S
B1 B 0.7713(4) 0.06530(19) 0.0999(3) 0.0165(10) Uani 1 1 d .
C1 C 0.9573(4) -0.03600(14) 0.2080(2) 0.0121(9) Uani 1 1 d .
C2 C 0.9183(4) -0.08461(14) 0.1629(2) 0.0130(9) Uani 1 1 d .
C3 C 0.8439(4) -0.12223(14) 0.2089(3) 0.0197(9) Uani 1 1 d .
H3 H 0.8155 -0.1152 0.2672 0.024 Uiso 1 1 calc R
C4 C 0.8123(4) -0.16907(16) 0.1697(3) 0.0279(11) Uani 1 1 d .
H4 H 0.7631 -0.1945 0.2012 0.033 Uiso 1 1 calc R
C5 C 0.8520(4) -0.17937(16) 0.0840(3) 0.0270(11) Uani 1 1 d .
H5 H 0.8295 -0.2117 0.0570 0.032 Uiso 1 1 calc R
C6 C 0.9242(4) -0.14258(15) 0.0383(3) 0.0217(10) Uani 1 1 d .
H6 H 0.9524 -0.1497 -0.0199 0.026 Uiso 1 1 calc R
C7 C 0.9556(4) -0.09525(14) 0.0775(2) 0.0176(9) Uani 1 1 d .
H7 H 1.0034 -0.0698 0.0452 0.021 Uiso 1 1 calc R
C8 C 0.9562(4) 0.16834(14) 0.2101(2) 0.0128(9) Uani 1 1 d .
C9 C 0.9138(4) 0.21706(13) 0.1615(2) 0.0142(9) Uani 1 1 d .
C10 C 0.7786(4) 0.22783(15) 0.1441(2) 0.0196(9) Uani 1 1 d .
H10 H 0.7108 0.2037 0.1605 0.023 Uiso 1 1 calc R
C11 C 0.7420(5) 0.27345(16) 0.1031(3) 0.0272(11) Uani 1 1 d .
H11 H 0.6486 0.2806 0.0913 0.033 Uiso 1 1 calc R
C12 C 0.8381(5) 0.30877(16) 0.0789(3) 0.0312(12) Uani 1 1 d .
H12 H 0.8115 0.3406 0.0515 0.037 Uiso 1 1 calc R
C13 C 0.9739(5) 0.29795(17) 0.0944(3) 0.0420(13) Uani 1 1 d .
H13 H 1.0410 0.3220 0.0762 0.050 Uiso 1 1 calc R
C14 C 1.0128(4) 0.25209(15) 0.1364(3) 0.0282(11) Uani 1 1 d .
H14 H 1.1062 0.2448 0.1478 0.034 Uiso 1 1 calc R
C15 C 1.2530(4) 0.06267(16) 0.1045(3) 0.0198(9) Uani 1 1 d .
C16 C 1.3566(4) 0.05983(17) 0.0367(3) 0.0283(10) Uani 1 1 d .
H16A H 1.3427 0.0883 -0.0057 0.042 Uiso 1 1 calc R
H16B H 1.3490 0.0264 0.0057 0.042 Uiso 1 1 calc R
H16C H 1.4471 0.0629 0.0647 0.042 Uiso 1 1 calc R
C17 C 0.5000 0.1482(3) 0.2500 0.061(2) Uani 1 2 d S
H17A H 0.5701 0.1255 0.2245 0.073 Uiso 0.50 1 calc PR
H17B H 0.4299 0.1255 0.2755 0.073 Uiso 0.50 1 calc PR
C18 C 0.5000 0.0278(3) 0.7500 0.057(2) Uani 1 2 d S
H18A H 0.4252 0.0050 0.7688 0.069 Uiso 0.50 1 calc PR
H18B H 0.5748 0.0050 0.7312 0.069 Uiso 0.50 1 calc PR
Cl1 Cl 0.55637(15) 0.06238(7) 0.83935(8) 0.0814(6) Uani 1 1 d .
Cl2 Cl 0.42434(14) 0.18662(5) 0.16500(9) 0.0559(4) Uani 1 1 d .
F1 F 0.7160(2) 0.06582(8) 0.01529(13) 0.0255(5) Uani 1 1 d .
F2 F 0.6727(2) 0.06299(9) 0.16331(13) 0.0247(5) Uani 1 1 d .
N1 N 0.9264(3) 0.01073(11) 0.1830(2) 0.0140(7) Uani 1 1 d .
N2 N 0.9212(3) 0.12167(11) 0.1852(2) 0.0121(7) Uani 1 1 d .
N3 N 1.1723(3) 0.06535(13) 0.1563(2) 0.0189(7) Uani 1 1 d .
O1 O 0.8554(3) 0.01679(9) 0.10479(16) 0.0153(6) Uani 1 1 d .
O2 O 0.8485(3) 0.11508(9) 0.10835(16) 0.0171(6) Uani 1 1 d .

loop_
_atom_site_aniso_label
_atom_site_aniso_U_11
_atom_site_aniso_U_22
_atom_site_aniso_U_33
_atom_site_aniso_U_23
_atom_site_aniso_U_13
_atom_site_aniso_U_12
Co1 0.0155(4) 0.0097(4) 0.0137(4) 0.000 -0.0040(3) 0.000
B1 0.015(2) 0.021(2) 0.013(2) 0.001(2) -0.0022(19) -0.002(2)
C1 0.013(2) 0.012(2) 0.011(2) 0.0017(17) 0.0006(17) -0.0019(17)
C2 0.015(2) 0.014(2) 0.010(2) 0.0017(17) -0.0061(18) 0.0025(17)
C3 0.021(2) 0.020(2) 0.018(2) 0.0013(19) 0.0001(19) -0.0018(19)
C4 0.035(3) 0.020(2) 0.029(3) -0.002(2) 0.001(2) -0.015(2)
C5 0.035(3) 0.015(2) 0.031(3) -0.010(2) -0.009(2) -0.003(2)
C6 0.026(2) 0.019(2) 0.020(2) -0.0009(19) -0.001(2) 0.004(2)
C7 0.021(2) 0.014(2) 0.017(2) 0.0036(18) -0.0013(19) -0.0024(18)
C8 0.010(2) 0.012(2) 0.016(2) 0.0005(17) 0.0004(18) 0.0020(17)
C9 0.022(2) 0.005(2) 0.015(2) -0.0019(17) -0.0032(19) 0.0012(18)
C10 0.024(2) 0.023(2) 0.012(2) 0.0015(18) 0.0008(18) -0.0006(19)
C11 0.033(3) 0.023(3) 0.025(3) 0.000(2) -0.006(2) 0.011(2)
C12 0.050(3) 0.011(2) 0.031(3) 0.007(2) -0.014(3) 0.003(2)
C13 0.043(3) 0.026(3) 0.056(3) 0.021(2) -0.017(3) -0.014(2)
C14 0.023(3) 0.019(2) 0.042(3) 0.006(2) -0.011(2) -0.002(2)
C15 0.020(2) 0.015(2) 0.024(2) -0.004(2) -0.0065(19) 0.001(2)
C16 0.022(2) 0.033(3) 0.030(2) -0.008(2) 0.006(2) -0.004(2)
C17 0.103(7) 0.033(5) 0.049(5) 0.000 0.030(5) 0.000
C18 0.102(7) 0.035(5) 0.034(4) 0.000 -0.014(5) 0.000
Cl1 0.0638(10) 0.1446(15) 0.0361(8) -0.0395(10) 0.0099(7) -0.0433(11)
Cl2 0.0481(9) 0.0629(10) 0.0572(10) -0.0124(8) 0.0108(8) -0.0151(7)
F1 0.0350(14) 0.0163(12) 0.0242(12) 0.0000(11) -0.0179(11) 0.0016(12)
F2 0.0195(12) 0.0257(13) 0.0289(13) -0.0030(12) 0.0009(10) -0.0005(11)
N1 0.0167(19) 0.0141(18) 0.0108(18) 0.0014(15) -0.0067(15) -0.0015(15)
N2 0.0085(17) 0.0163(18) 0.0114(18) 0.0009(14) -0.0034(14) 0.0001(14)
N3 0.0181(18) 0.0191(18) 0.0196(18) -0.0027(17) -0.0014(15) 0.0001(17)
O1 0.0215(16) 0.0132(15) 0.0108(15) 0.0003(12) -0.0090(13) 0.0011(12)
O2 0.0231(16) 0.0175(16) 0.0102(14) 0.0006(12) -0.0107(13) -0.0014(13)

loop_
_atom_type_symbol
_atom_type_description
_atom_type_scat_dispersion_real
_atom_type_scat_dispersion_imag
_atom_type_scat_source
C C 0.0033 0.0016 'International Tables Vol C Tables 4.2.6.8 and 6.1.1.4'
H H 0.0000 0.0000 'International Tables Vol C Tables 4.2.6.8 and 6.1.1.4'
B B 0.0013 0.0007 'International Tables Vol C Tables 4.2.6.8 and 6.1.1.4'
Cl Cl 0.1484 0.1585 'International Tables Vol C Tables 4.2.6.8 and 6.1.1.4'
N N 0.0061 0.0033 'International Tables Vol C Tables 4.2.6.8 and 6.1.1.4'
O O 0.0106 0.0060 'International Tables Vol C Tables 4.2.6.8 and 6.1.1.4'
F F 0.0171 0.0103 'International Tables Vol C Tables 4.2.6.8 and 6.1.1.4'
Co Co 0.3494 0.9721 'International Tables Vol C Tables 4.2.6.8 and 6.1.1.4'

loop_
_geom_angle_atom_site_label_1
_geom_angle_atom_site_label_2
_geom_angle_atom_site_label_3
_geom_angle
_geom_angle_site_symmetry_1
_geom_angle_site_symmetry_3
N1 Co1 N1 81.80(19) 2_755 .
N1 Co1 N2 98.31(12) 2_755 2_755
N1 Co1 N2 178.12(14) . 2_755
N1 Co1 N2 178.12(14) 2_755 .
N1 Co1 N2 98.31(12) . .
N2 Co1 N2 81.65(18) 2_755 .
N1 Co1 N3 86.52(12) 2_755 2_755
N1 Co1 N3 92.77(13) . 2_755
N2 Co1 N3 89.10(12) 2_755 2_755
N2 Co1 N3 91.60(12) . 2_755
N1 Co1 N3 92.77(13) 2_755 .
N1 Co1 N3 86.52(12) . .
N2 Co1 N3 91.60(12) 2_755 .
N2 Co1 N3 89.10(12) . .
N3 Co1 N3 179.07(18) 2_755 .
F1 B1 F2 112.2(3) . .
F1 B1 O2 105.0(3) . .
F2 B1 O2 110.0(3) . .
F1 B1 O1 105.0(3) . .
F2 B1 O1 109.0(3) . .
O2 B1 O1 115.5(3) . .
N1 C1 C2 126.6(3) . .
N1 C1 C1 111.7(2) . 2_755
C2 C1 C1 121.69(19) . 2_755
C7 C2 C3 118.8(3) . .
C7 C2 C1 122.1(3) . .
C3 C2 C1 119.1(3) . .
C4 C3 C2 120.1(4) . .
C4 C3 H3 120.0 . .
C2 C3 H3 120.0 . .
C3 C4 C5 120.3(4) . .
C3 C4 H4 119.9 . .
C5 C4 H4 119.9 . .
C6 C5 C4 119.9(4) . .
C6 C5 H5 120.0 . .
C4 C5 H5 120.0 . .
C5 C6 C7 119.9(4) . .
C5 C6 H6 120.0 . .
C7 C6 H6 120.0 . .
C2 C7 C6 120.9(4) . .
C2 C7 H7 119.6 . .
C6 C7 H7 119.6 . .
N2 C8 C8 112.6(2) . 2_755
N2 C8 C9 123.9(3) . .
C8 C8 C9 123.50(19) 2_755 .
C10 C9 C14 119.9(3) . .
C10 C9 C8 121.0(3) . .
C14 C9 C8 119.1(3) . .
C11 C10 C9 120.0(4) . .
C11 C10 H10 120.0 . .
C9 C10 H10 120.0 . .
C12 C11 C10 120.9(4) . .
C12 C11 H11 119.5 . .
C10 C11 H11 119.5 . .
C11 C12 C13 119.6(4) . .
C11 C12 H12 120.2 . .
C13 C12 H12 120.2 . .
C12 C13 C14 120.2(4) . .
C12 C13 H13 119.9 . .
C14 C13 H13 119.9 . .
C9 C14 C13 119.3(4) . .
C9 C14 H14 120.4 . .
C13 C14 H14 120.4 . .
N3 C15 C16 179.2(5) . .
C15 C16 H16A 109.5 . .
C15 C16 H16B 109.5 . .
H16A C16 H16B 109.5 . .
C15 C16 H16C 109.5 . .
H16A C16 H16C 109.5 . .
H16B C16 H16C 109.5 . .
Cl2 C17 Cl2 112.2(4) . 2_655
Cl2 C17 H17A 109.2 . .
Cl2 C17 H17A 109.2 2_655 .
Cl2 C17 H17B 109.2 . .
Cl2 C17 H17B 109.2 2_655 .
H17A C17 H17B 107.9 . .
Cl1 C18 Cl1 117.0(4) . 2_656
Cl1 C18 H18A 108.1 . .
Cl1 C18 H18A 108.1 2_656 .
Cl1 C18 H18B 108.1 . .
Cl1 C18 H18B 108.1 2_656 .
H18A C18 H18B 107.3 . .
C1 N1 O1 118.1(3) . .
C1 N1 Co1 117.4(3) . .
O1 N1 Co1 124.2(2) . .
C8 N2 O2 119.4(3) . .
C8 N2 Co1 116.4(3) . .
O2 N2 Co1 123.3(2) . .
C15 N3 Co1 174.5(3) . .
N1 O1 B1 114.0(3) . .
N2 O2 B1 115.8(3) . .

loop_
_geom_bond_atom_site_label_1
_geom_bond_atom_site_label_2
_geom_bond_distance
_geom_bond_site_symmetry_2
Co1 N1 1.882(3) 2_755
Co1 N1 1.882(3) .
Co1 N2 1.889(3) 2_755
Co1 N2 1.889(3) .
Co1 N3 2.241(3) 2_755
Co1 N3 2.241(3) .
B1 F1 1.379(4) .
B1 F2 1.386(4) .
B1 O2 1.492(5) .
B1 O1 1.498(5) .
C1 N1 1.293(4) .
C1 C2 1.470(5) .
C1 C1 1.507(7) 2_755
C2 C7 1.382(5) .
C2 C3 1.409(5) .
C3 C4 1.375(5) .
C3 H3 0.9500 .
C4 C5 1.391(5) .
C4 H4 0.9500 .
C5 C6 1.380(5) .
C5 H5 0.9500 .
C6 C7 1.385(5) .
C6 H6 0.9500 .
C7 H7 0.9500 .
C8 N2 1.301(4) .
C8 C8 1.468(7) 2_755
C8 C9 1.506(5) .
C9 C10 1.378(5) .
C9 C14 1.388(5) .
C10 C11 1.371(5) .
C10 H10 0.9500 .
C11 C12 1.368(6) .
C11 H11 0.9500 .
C12 C13 1.379(6) .
C12 H12 0.9500 .
C13 C14 1.389(5) .
C13 H13 0.9500 .
C14 H14 0.9500 .
C15 N3 1.134(4) .
C15 C16 1.469(5) .
C16 H16A 0.9800 .
C16 H16B 0.9800 .
C16 H16C 0.9800 .
C17 Cl2 1.771(4) .
C17 Cl2 1.771(4) 2_655
C17 H17A 0.9900 .
C17 H17B 0.9900 .
C18 Cl1 1.700(4) .
C18 Cl1 1.700(4) 2_656
C18 H18A 0.9900 .
C18 H18B 0.9900 .
N1 O1 1.368(4) .
N2 O2 1.361(4) .
